data_4342128
loop_
_publ_author_name
'Wilcox, Robert J.'
'Losey, Bradley P.'
'Folmer, Jacob C. W.'
'Martin, James D.'
'Zeller, Matthias'
'Sommer, Roger'

_publ_section_title
;
 Crystalline and liquid structure of zinc chloride trihydrate: a unique
 ionic liquid.
;
_journal_issue 3
_journal_name_full 'Inorganic chemistry'
_journal_page_first 1109
_journal_page_last 1119
_journal_paper_doi 10.1021/ic5024532
_journal_volume 54
_journal_year 2015
_chemical_formula_moiety 'D12 O6 Zn, Cl4 Zn'
_chemical_formula_sum 'Cl4 D12 O6 Zn2'
_chemical_formula_weight 392.71
_chemical_name_common Losey12
_space_group_crystal_system triclinic
_space_group_IT_number 2
_space_group_name_Hall '-P 1'
_space_group_name_H-M_alt 'P -1'
_symmetry_space_group_name_Hall '-P 1'
_symmetry_space_group_name_H-M 'P -1'
_atom_sites_solution_hydrogens difmap
_audit_creation_date 2014-09-05T10:12
_audit_creation_method 'APEX2 v2014.5-0'
_audit_update_record ' 2014-09-05T10:12  Initial CIF as created by GSAS2CIF'
_cell_angle_alpha 90.656(3)
_cell_angle_beta 98.936(3)
_cell_angle_gamma 95.498(3)
_cell_formula_units_Z 2
_cell_length_a 6.4738(9)
_cell_length_b 6.5054(8)
_cell_length_c 14.2949(18)
_cell_measurement_reflns_used 9829
_cell_measurement_temperature 233.(2)
_cell_measurement_theta_max 36.5649
_cell_measurement_theta_min 2.8899
_cell_volume 591.77(13)
_computing_cell_refinement 'SAINT V8.34A (Bruker AXS Inc., 2013)'
_computing_data_collection 'Bruker Instrument Service v2013.12.0.0'
_computing_data_reduction 'SAINT V8.34A (Bruker AXS Inc., 2013)'
_computing_structure_refinement 'SHELXL-2014 (Sheldrick, 2014)'
_diffrn_ambient_temperature 233.(2)
_diffrn_detector_area_resol_mean 8.3333
_diffrn_measured_fraction_theta_full 0.997
_diffrn_measured_fraction_theta_max 0.997
_diffrn_measurement_device_type 'Bruker-Nonius X8 Kappa APEX II'
_diffrn_measurement_method 'phi and omega scans'
_diffrn_radiation_monochromator graphite
_diffrn_radiation_type MoK\a
_diffrn_radiation_wavelength 0.71073
_diffrn_reflns_av_R_equivalents 0.0248
_diffrn_reflns_av_unetI/netI 0.0156
_diffrn_reflns_limit_h_max 10
_diffrn_reflns_limit_h_min -10
_diffrn_reflns_limit_k_max 10
_diffrn_reflns_limit_k_min -10
_diffrn_reflns_limit_l_max 23
_diffrn_reflns_limit_l_min -23
_diffrn_reflns_number 45352
_diffrn_reflns_theta_full 36.52
_diffrn_reflns_theta_max 36.52
_diffrn_reflns_theta_min 2.89
_diffrn_source 'fine-focus sealed tube'
_exptl_absorpt_coefficient_mu 4.946
_exptl_absorpt_correction_T_max 0.75
_exptl_absorpt_correction_T_min 0.53
_exptl_absorpt_correction_type multi-scan
_exptl_absorpt_process_details SADABS
_exptl_crystal_colour colourless
_exptl_crystal_density_diffrn 2.204
_exptl_crystal_density_method 'not measured'
_exptl_crystal_description cylinder
_exptl_crystal_F_000 376
_exptl_crystal_size_max 0.480
_exptl_crystal_size_mid 0.459
_exptl_crystal_size_min 0.444
_exptl_crystal_size_rad 0.25
_pd_prep_cool_rate '1 K per min'
_pd_prep_temperature 233
_refine_diff_density_max 0.654
_refine_diff_density_min -0.368
_refine_ls_extinction_method none
_refine_ls_goodness_of_fit_all 7.37
_refine_ls_goodness_of_fit_ref 1.034
_refine_ls_hydrogen_treatment refxyz
_refine_ls_matrix_type full
_refine_ls_number_constraints 0
_refine_ls_number_parameters 148
_refine_ls_number_reflns 5799
_refine_ls_number_restraints 12
_refine_ls_restrained_S_all 1.041
_refine_ls_R_factor_all 0.0292
_refine_ls_R_factor_gt 0.0223
_refine_ls_shift/su_max 0.001
_refine_ls_shift/su_mean 0.000
_refine_ls_structure_factor_coef Fsqd
_refine_ls_weighting_details 'w=1/[\s^2^(Fo^2^)+(0.0275P)^2^+0.1899P] where P=(Fo^2^+2Fc^2^)/3'
_refine_ls_weighting_scheme calc
_refine_ls_wR_factor_gt 0.0536
_refine_ls_wR_factor_ref 0.0559
_reflns_number_gt 5016
_reflns_number_total 5799
_reflns_threshold_expression 'I > 2\s(I)'
_cod_data_source_file ic5024532_si_002.cif
_cod_data_source_block I
_cod_database_code 4342128

loop_
_space_group_symop_operation_xyz
'x, y, z'
'-x, -y, -z'

loop_
_atom_site_type_symbol
_atom_site_label
_atom_site_fract_x
_atom_site_fract_y
_atom_site_fract_z
_atom_site_U_iso_or_equiv
_atom_site_adp_type
_atom_site_calc_flag
_atom_site_refinement_flags_adp
_atom_site_refinement_flags_occupancy
_atom_site_refinement_flags_posn
_atom_site_occupancy
Zn Zn1 0.5 0.5 0 0.01948(4) Uani d . P S 1
O O3 0.57654(16) 0.21112(15) -0.04407(7) 0.02982(19) Uani d . . D 1
D D3A 0.682(3) 0.145(3) -0.0064(13) 0.045 Uiso d U . D 1
D D3B 0.538(3) 0.148(3) -0.1054(9) 0.045 Uiso d U . D 1
O O1 0.79605(15) 0.62193(17) -0.01613(8) 0.0315(2) Uani d . . D 1
D D1A 0.847(3) 0.7571(19) 0.0059(15) 0.047 Uiso d U . D 1
D D1B 0.844(3) 0.600(3) -0.0738(10) 0.047 Uiso d U . D 1
O O2 0.61531(15) 0.44821(16) 0.14237(6) 0.02815(18) Uani d . . D 1
D D2A 0.567(3) 0.338(2) 0.1773(13) 0.042 Uiso d U . D 1
D D2B 0.7578(16) 0.477(3) 0.1651(14) 0.042 Uiso d U . D 1
Zn Zn2 0.5 0.5 0.5 0.02618(5) Uani d . P S 1
O O4 0.5909(2) 0.2111(2) 0.46900(9) 0.0468(3) Uani d . . D 1
D D4A 0.708(3) 0.154(4) 0.5044(17) 0.07 Uiso d U . D 1
D D4B 0.573(4) 0.156(4) 0.4060(10) 0.07 Uiso d U . D 1
O O5 0.1926(2) 0.4065(2) 0.43755(9) 0.0444(3) Uani d . . D 1
D D5A 0.142(4) 0.2646(18) 0.4300(19) 0.067 Uiso d U . D 1
D D5B 0.148(4) 0.432(4) 0.3721(8) 0.067 Uiso d U . D 1
O O6 0.4221(2) 0.3982(2) 0.62999(8) 0.0418(3) Uani d . . D 1
D D6A 0.536(3) 0.385(4) 0.6789(13) 0.063 Uiso d U . D 1
D D6B 0.324(3) 0.280(3) 0.6299(18) 0.063 Uiso d U . D 1
Zn Zn3 0.11243(2) 0.89903(2) 0.24155(2) 0.02076(3) Uani d . . . 1
Cl Cl1 0.11543(5) 0.54879(5) 0.22027(2) 0.02801(6) Uani d . . . 1
Cl Cl2 -0.08829(5) 1.02415(5) 0.11731(2) 0.02812(6) Uani d . . . 1
Cl Cl3 0.00247(6) 0.93559(6) 0.38307(2) 0.03257(7) Uani d . . . 1
Cl Cl4 0.45087(5) 1.04084(6) 0.25131(2) 0.03124(6) Uani d . . . 1

loop_
_atom_site_aniso_label
_atom_site_aniso_U_11
_atom_site_aniso_U_22
_atom_site_aniso_U_33
_atom_site_aniso_U_12
_atom_site_aniso_U_13
_atom_site_aniso_U_23
Zn1 0.01875(8) 0.01953(8) 0.01976(8) 0.00034(6) 0.00267(6) 0.00168(6)
O3 0.0334(5) 0.0260(4) 0.0289(4) 0.0090(3) -0.0023(4) -0.0022(3)
O1 0.0260(4) 0.0330(5) 0.0359(5) -0.0071(3) 0.0132(4) -0.0056(4)
O2 0.0257(4) 0.0343(5) 0.0229(4) 0.0003(3) 0.0002(3) 0.0075(3)
Zn2 0.03196(10) 0.02140(9) 0.02255(9) 0.00108(7) -0.00314(7) 0.00288(7)
O4 0.0674(9) 0.0331(6) 0.0388(6) 0.0160(6) -0.0021(6) -0.0038(5)
O5 0.0428(6) 0.0389(6) 0.0430(6) -0.0082(5) -0.0132(5) 0.0108(5)
O6 0.0494(7) 0.0472(7) 0.0269(5) 0.0006(5) 0.0017(4) 0.0122(4)
Zn3 0.02133(6) 0.02438(7) 0.01598(6) 0.00078(4) 0.00197(4) 0.00042(4)
Cl1 0.03343(14) 0.02292(12) 0.02612(12) 0.00319(10) -0.00028(10) -0.00156(10)
Cl2 0.02991(13) 0.02721(13) 0.02434(12) 0.00236(10) -0.00475(10) 0.00359(10)
Cl3 0.03861(16) 0.04063(17) 0.01939(11) -0.00026(13) 0.01032(11) -0.00328(11)
Cl4 0.02186(12) 0.03619(16) 0.03372(15) -0.00482(11) 0.00285(10) 0.00227(12)

loop_
_atom_type_symbol
_atom_type_description
_atom_type_scat_dispersion_real
_atom_type_scat_dispersion_imag
_atom_type_scat_source
O O 0.0106 0.0060 'International Tables Vol C Tables 4.2.6.8 and 6.1.1.4'
Cl Cl 0.1484 0.1585 'International Tables Vol C Tables 4.2.6.8 and 6.1.1.4'
Zn Zn 0.2839 1.4301 'International Tables Vol C Tables 4.2.6.8 and 6.1.1.4'
D D 0.0000 0.0000 'International Tables Vol C Tables 4.2.6.8 and 6.1.1.4'

loop_
_geom_angle_atom_site_label_1
_geom_angle_atom_site_label_2
_geom_angle_atom_site_label_3
_geom_angle_site_symmetry_1
_geom_angle_site_symmetry_3
_geom_angle
O1 Zn1 O1 . 2_665 180.0
O1 Zn1 O2 . 2_665 91.34(4)
O1 Zn1 O2 2_665 2_665 88.66(4)
O1 Zn1 O2 . . 88.66(4)
O1 Zn1 O2 2_665 . 91.34(4)
O2 Zn1 O2 2_665 . 180.00(2)
O1 Zn1 O3 . 2_665 91.56(4)
O1 Zn1 O3 2_665 2_665 88.44(4)
O2 Zn1 O3 2_665 2_665 92.22(4)
O2 Zn1 O3 . 2_665 87.78(4)
O1 Zn1 O3 . . 88.44(4)
O1 Zn1 O3 2_665 . 91.56(4)
O2 Zn1 O3 2_665 . 87.78(4)
O2 Zn1 O3 . . 92.22(4)
O3 Zn1 O3 2_665 . 180.0
Zn1 O3 D3A . . 119.7(13)
Zn1 O3 D3B . . 126.8(13)
D3A O3 D3B . . 112.2(19)
Zn1 O1 D1A . . 120.8(14)
Zn1 O1 D1B . . 119.1(14)
D1A O1 D1B . . 107.6(19)
Zn1 O2 D2A . . 125.0(13)
Zn1 O2 D2B . . 119.9(13)
D2A O2 D2B . . 106.3(18)
O5 Zn2 O5 2_666 . 180.0
O5 Zn2 O4 2_666 . 89.54(6)
O5 Zn2 O4 . . 90.46(6)
O5 Zn2 O4 2_666 2_666 90.46(6)
O5 Zn2 O4 . 2_666 89.54(6)
O4 Zn2 O4 . 2_666 180.00(3)
O5 Zn2 O6 2_666 . 91.34(5)
O5 Zn2 O6 . . 88.65(5)
O4 Zn2 O6 . . 91.28(5)
O4 Zn2 O6 2_666 . 88.72(5)
O5 Zn2 O6 2_666 2_666 88.66(5)
O5 Zn2 O6 . 2_666 91.35(5)
O4 Zn2 O6 . 2_666 88.72(5)
O4 Zn2 O6 2_666 2_666 91.28(5)
O6 Zn2 O6 . 2_666 180.00(7)
Zn2 O4 D4A . . 123.3(17)
Zn2 O4 D4B . . 122.2(17)
D4A O4 D4B . . 108.(2)
Zn2 O5 D5A . . 121.2(17)
Zn2 O5 D5B . . 119.7(17)
D5A O5 D5B . . 93.(2)
Zn2 O6 D6A . . 116.2(16)
Zn2 O6 D6B . . 118.5(16)
D6A O6 D6B . . 108.(2)
Cl2 Zn3 Cl3 . . 115.583(17)
Cl2 Zn3 Cl4 . . 110.050(15)
Cl3 Zn3 Cl4 . . 109.723(15)
Cl2 Zn3 Cl1 . . 109.563(13)
Cl3 Zn3 Cl1 . . 104.624(14)
Cl4 Zn3 Cl1 . . 106.836(14)

loop_
_geom_bond_atom_site_label_1
_geom_bond_atom_site_label_2
_geom_bond_site_symmetry_2
_geom_bond_distance
Zn1 O1 . 2.0508(9)
Zn1 O1 2_665 2.0508(9)
Zn1 O2 2_665 2.0987(9)
Zn1 O2 . 2.0988(9)
Zn1 O3 2_665 2.1029(10)
Zn1 O3 . 2.1029(10)
O3 D3A . 0.942(9)
O3 D3B . 0.951(9)
O1 D1A . 0.942(9)
O1 D1B . 0.938(9)
O2 D2A . 0.936(9)
O2 D2B . 0.929(9)
Zn2 O5 2_666 2.0812(12)
Zn2 O5 . 2.0812(12)
Zn2 O4 . 2.0854(12)
Zn2 O4 2_666 2.0854(12)
Zn2 O6 . 2.0978(11)
Zn2 O6 2_666 2.0978(11)
O4 D4A . 0.950(10)
O4 D4B . 0.952(10)
O5 D5A . 0.948(10)
O5 D5B . 0.956(10)
O6 D6A . 0.945(10)
O6 D6B . 0.949(10)
Zn3 Cl2 . 2.2414(4)
Zn3 Cl3 . 2.2637(4)
Zn3 Cl4 . 2.2772(4)
Zn3 Cl1 . 2.2975(4)

loop_
_geom_hbond_atom_site_label_D
_geom_hbond_atom_site_label_H
_geom_hbond_atom_site_label_A
_geom_hbond_site_symmetry_A
_geom_hbond_distance_DH
_geom_hbond_distance_HA
_geom_hbond_distance_DA
_geom_hbond_angle_DHA
O3 D3A Cl2 1_645 0.942(9) 2.323(11) 3.2441(10) 165.6(18)
O3 D3B Cl4 2_665 0.951(9) 2.423(11) 3.3413(11) 162.3(18)
O1 D1A Cl2 1_655 0.942(9) 2.306(13) 3.1800(11) 154.0(19)
O1 D1A Cl2 2_675 0.942(9) 2.84(2) 3.3263(10) 113.4(16)
O1 D1B Cl1 2_665 0.938(9) 2.360(11) 3.2627(11) 161.5(19)
O2 D2A Cl4 1_545 0.936(9) 2.331(10) 3.2635(10) 174.0(18)
O2 D2B Cl1 1_655 0.929(9) 2.328(9) 3.2570(11) 179.3(19)
O4 D4A Cl3 2_666 0.950(10) 2.397(11) 3.3331(14) 168.(2)
O4 D4B Cl4 1_545 0.952(10) 2.319(11) 3.2534(14) 167.(2)
O5 D5A Cl3 1_545 0.948(10) 2.293(11) 3.2298(13) 169.(2)
O5 D5B Cl1 . 0.956(10) 2.293(12) 3.2288(13) 166.(2)
O6 D6A Cl1 2_666 0.945(10) 2.479(12) 3.3851(13) 161.(2)
O6 D6B Cl3 2_566 0.949(10) 2.403(12) 3.3156(14) 161.(2)
